data_2204389
loop_
_publ_author_name
'Liu, Qing-Xiang'
'Song, Hai-Bin'
'Li, Zheng-Ming'

_publ_section_title
;
 <i>N</i>-(9-Anthrylmethyl)propylaminium diphenylphosphinate
 monohydrate
;
_journal_issue 10
_journal_name_full 'Acta Crystallographica Section E'
_journal_page_first o1759
_journal_page_last o1761
_journal_paper_doi 10.1107/S1600536804022160
_journal_volume 60
_journal_year 2004
_chemical_formula_iupac 'C18 H20 N 1+, C12 H10 O2 P 1-, H2 O'
_chemical_formula_moiety 'C18 H20 N 1+, C12 H10 O2 P 1-, H2 O'
_chemical_formula_sum 'C30 H32 N O3 P'
_chemical_formula_weight 485.54
_chemical_melting_point 243
_chemical_name_systematic
;
9-Anthracenemethylpropylamine diphenylphosphoride monohydrate
;
_space_group_IT_number 14
_symmetry_cell_setting monoclinic
_symmetry_space_group_name_Hall '-P 2yn'
_symmetry_space_group_name_H-M 'P 1 21/n 1'
_atom_sites_solution_hydrogens geom
_atom_sites_solution_primary direct
_atom_sites_solution_secondary difmap
_audit_creation_method SHELXL-97
_cell_angle_alpha 90.00
_cell_angle_beta 108.899(5)
_cell_angle_gamma 90.00
_cell_formula_units_Z 4
_cell_length_a 13.572(4)
_cell_length_b 10.370(3)
_cell_length_c 19.435(6)
_cell_measurement_reflns_used 620
_cell_measurement_temperature 293(2)
_cell_measurement_theta_max 25.03
_cell_measurement_theta_min 2.21
_cell_volume 2587.9(13)
_computing_cell_refinement SMART
_computing_data_collection 'SMART (Bruker, 1998)'
_computing_data_reduction 'SAINT (Bruker, 1998)'
_computing_molecular_graphics 'SHELXTL (Sheldrick, 1997b)'
_computing_publication_material SHELXTL
_computing_structure_refinement 'SHELXL97 (Sheldrick, 1997a)'
_computing_structure_solution 'SHELXS97 (Sheldrick, 1990)'
_diffrn_ambient_temperature 293(2)
_diffrn_measured_fraction_theta_full 0.955
_diffrn_measured_fraction_theta_max 0.955
_diffrn_measurement_device_type 'Bruker SMART CCD area-detector'
_diffrn_measurement_method '\f and \w scans'
_diffrn_radiation_monochromator graphite
_diffrn_radiation_source 'fine-focus sealed tube'
_diffrn_radiation_type MoK\a
_diffrn_radiation_wavelength 0.71073
_diffrn_reflns_av_R_equivalents 0.0780
_diffrn_reflns_av_sigmaI/netI 0.0961
_diffrn_reflns_limit_h_max 16
_diffrn_reflns_limit_h_min -15
_diffrn_reflns_limit_k_max 12
_diffrn_reflns_limit_k_min -6
_diffrn_reflns_limit_l_max 22
_diffrn_reflns_limit_l_min -23
_diffrn_reflns_number 10002
_diffrn_reflns_theta_full 25.01
_diffrn_reflns_theta_max 25.01
_diffrn_reflns_theta_min 2.21
_diffrn_standards_decay_% 0
_diffrn_standards_number 0
_exptl_absorpt_coefficient_mu 0.138
_exptl_absorpt_correction_T_max 0.9891
_exptl_absorpt_correction_T_min 0.9663
_exptl_absorpt_correction_type multi-scan
_exptl_absorpt_process_details '(SADABS; Sheldrick, 1996)'
_exptl_crystal_colour yellow
_exptl_crystal_density_diffrn 1.246
_exptl_crystal_density_method 'not measured'
_exptl_crystal_description prism
_exptl_crystal_F_000 1032
_exptl_crystal_size_max 0.25
_exptl_crystal_size_mid 0.15
_exptl_crystal_size_min 0.08
_refine_diff_density_max 1.105
_refine_diff_density_min -0.349
_refine_ls_extinction_coef 0.008(3)
_refine_ls_extinction_expression Fc^*^=kFc[1+0.001xFc^2^\l^3^/sin(2\q)]^-1/4^
_refine_ls_extinction_method SHELXL97
_refine_ls_goodness_of_fit_ref 1.017
_refine_ls_hydrogen_treatment constr
_refine_ls_matrix_type full
_refine_ls_number_parameters 317
_refine_ls_number_reflns 4369
_refine_ls_number_restraints 3
_refine_ls_restrained_S_all 1.016
_refine_ls_R_factor_all 0.1864
_refine_ls_R_factor_gt 0.1027
_refine_ls_shift/su_max 0.001
_refine_ls_shift/su_mean <0.001
_refine_ls_structure_factor_coef Fsqd
_refine_ls_weighting_details 'calc w=1/[\s^2^(Fo^2^)+(0.1614P)^2^+1.9131P] where P=(Fo^2^+2Fc^2^)/3'
_refine_ls_weighting_scheme calc
_refine_ls_wR_factor_gt 0.2573
_refine_ls_wR_factor_ref 0.3165
_reflns_number_gt 2163
_reflns_number_total 4369
_reflns_threshold_expression I>2\s(I)
_cod_data_source_file su6136.cif
_cod_data_source_block III
_cod_original_sg_symbol_H-M 'P 21/n'
_cod_database_code 2204389
_cod_database_fobs_code 2204389

loop_
_symmetry_equiv_pos_as_xyz
'x, y, z'
'-x+1/2, y+1/2, -z+1/2'
'-x, -y, -z'
'x-1/2, -y-1/2, z-1/2'

loop_
_atom_site_label
_atom_site_fract_x
_atom_site_fract_y
_atom_site_fract_z
_atom_site_U_iso_or_equiv
_atom_site_adp_type
_atom_site_calc_flag
_atom_site_refinement_flags
_atom_site_occupancy
_atom_site_type_symbol
C1 0.5572(5) 0.2641(6) 0.3399(3) 0.0499(15) Uani d . 1 C
C2 0.5224(6) 0.3048(6) 0.3979(4) 0.0636(18) Uani d . 1 C
H2A 0.4520 0.2986 0.3927 0.076 Uiso calc R 1 H
C3 0.5906(8) 0.3534(8) 0.4617(4) 0.083(2) Uani d . 1 C
H3A 0.5656 0.3806 0.4985 0.099 Uiso calc R 1 H
C4 0.6960(7) 0.3619(7) 0.4713(4) 0.080(2) Uani d . 1 C
H4A 0.7414 0.3927 0.5150 0.096 Uiso calc R 1 H
C5 0.7324(6) 0.3269(6) 0.4191(4) 0.071(2) Uani d . 1 C
H5A 0.8033 0.3349 0.4266 0.085 Uiso calc R 1 H
C6 0.6659(5) 0.2764(6) 0.3509(3) 0.0562(16) Uani d . 1 C
C7 0.7045(5) 0.2396(7) 0.2964(4) 0.0658(19) Uani d . 1 C
H7A 0.7753 0.2493 0.3038 0.079 Uiso calc R 1 H
C8 0.6419(5) 0.1887(6) 0.2309(3) 0.0582(16) Uani d . 1 C
C9 0.6843(6) 0.1527(8) 0.1757(4) 0.075(2) Uani d . 1 C
H9A 0.7545 0.1673 0.1828 0.090 Uiso calc R 1 H
C10 0.6256(8) 0.0989(8) 0.1143(5) 0.090(3) Uani d . 1 C
H10A 0.6553 0.0733 0.0796 0.108 Uiso calc R 1 H
C11 0.5220(9) 0.0808(8) 0.1019(4) 0.093(3) Uani d . 1 C
H11A 0.4821 0.0454 0.0577 0.111 Uiso calc R 1 H
C12 0.4727(6) 0.1131(6) 0.1526(4) 0.072(2) Uani d . 1 C
H12A 0.4021 0.0974 0.1430 0.087 Uiso calc R 1 H
C13 0.5350(5) 0.1719(5) 0.2206(3) 0.0525(15) Uani d . 1 C
C14 0.4915(4) 0.2128(5) 0.2741(3) 0.0499(15) Uani d . 1 C
C15 0.3776(5) 0.2012(6) 0.2606(4) 0.0676(19) Uani d . 1 C
H15A 0.3652 0.1893 0.3066 0.081 Uiso calc R 1 H
H15B 0.3516 0.1255 0.2309 0.081 Uiso calc R 1 H
C16 0.2911(8) 0.3373(11) 0.1398(5) 0.111(3) Uani d . 1 C
H16A 0.3564 0.3367 0.1295 0.133 Uiso calc R 1 H
H16B 0.2524 0.2615 0.1168 0.133 Uiso calc R 1 H
C17 0.2366(13) 0.4429(11) 0.1075(6) 0.160(6) Uani d . 1 C
H17A 0.2637 0.5164 0.1387 0.192 Uiso calc R 1 H
H17B 0.2511 0.4577 0.0624 0.192 Uiso calc R 1 H
C18 0.1324(9) 0.4415(12) 0.0920(7) 0.149(5) Uani d . 1 C
H18A 0.1035 0.5203 0.0680 0.223 Uiso calc R 1 H
H18B 0.1159 0.4334 0.1362 0.223 Uiso calc R 1 H
H18C 0.1035 0.3698 0.0607 0.223 Uiso calc R 1 H
C19 1.0227(4) 0.1482(6) 0.3146(3) 0.0516(15) Uani d . 1 C
C20 1.0412(5) 0.2191(6) 0.3772(3) 0.0616(17) Uani d . 1 C
H20A 1.0825 0.2926 0.3839 0.074 Uiso calc R 1 H
C21 0.9999(6) 0.1834(8) 0.4300(4) 0.078(2) Uani d . 1 C
H21A 1.0148 0.2317 0.4725 0.094 Uiso calc R 1 H
C22 0.9364(6) 0.0767(9) 0.4209(4) 0.085(2) Uani d . 1 C
H22A 0.9076 0.0536 0.4566 0.102 Uiso calc R 1 H
C23 0.9163(6) 0.0053(8) 0.3586(5) 0.080(2) Uani d . 1 C
H23A 0.8730 -0.0664 0.3518 0.096 Uiso calc R 1 H
C24 0.9594(5) 0.0383(6) 0.3060(4) 0.0645(18) Uani d . 1 C
H24A 0.9466 -0.0124 0.2645 0.077 Uiso calc R 1 H
C25 0.9687(4) 0.2459(6) 0.1696(3) 0.0525(15) Uani d . 1 C
C26 0.9205(6) 0.3636(6) 0.1734(4) 0.072(2) Uani d . 1 C
H26A 0.9437 0.4129 0.2156 0.086 Uiso calc R 1 H
C27 0.8394(7) 0.4069(8) 0.1154(6) 0.094(3) Uani d . 1 C
H27A 0.8107 0.4875 0.1180 0.113 Uiso calc R 1 H
C28 0.8012(7) 0.3369(11) 0.0560(6) 0.103(3) Uani d . 1 C
H28A 0.7442 0.3662 0.0181 0.124 Uiso calc R 1 H
C29 0.8468(6) 0.2191(8) 0.0506(4) 0.080(2) Uani d . 1 C
H29A 0.8211 0.1698 0.0086 0.097 Uiso calc R 1 H
C30 0.9286(5) 0.1761(6) 0.1066(3) 0.0603(17) Uani d . 1 C
H30A 0.9584 0.0970 0.1024 0.072 Uiso calc R 1 H
N1 0.3157(5) 0.3234(6) 0.2211(4) 0.0863(19) Uani d . 1 N
H1A 0.2550 0.3256 0.2304 0.104 Uiso calc R 1 H
H1B 0.3521 0.3935 0.2421 0.104 Uiso calc R 1 H
O1 1.1517(4) 0.2985(6) 0.2719(3) 0.0906(17) Uani d . 1 O
O2 1.1187(4) 0.0698(5) 0.2197(3) 0.0819(16) Uani d . 1 O
O3 0.2211(4) 0.9695(5) 0.1258(2) 0.0838(15) Uani d D 1 O
H3C 0.1786 1.0185 0.1369 0.101 Uiso d RD 1 H
H3B 0.2754 0.9459 0.1595 0.101 Uiso d RD 1 H
P1 1.07698(12) 0.19047(18) 0.24445(9) 0.0561(6) Uani d . 1 P

loop_
_atom_site_aniso_label
_atom_site_aniso_U_11
_atom_site_aniso_U_22
_atom_site_aniso_U_33
_atom_site_aniso_U_12
_atom_site_aniso_U_13
_atom_site_aniso_U_23
C1 0.055(4) 0.037(3) 0.058(4) 0.005(3) 0.020(3) 0.005(3)
C2 0.078(4) 0.048(4) 0.069(4) 0.007(4) 0.031(4) 0.012(3)
C3 0.124(7) 0.070(5) 0.056(5) 0.011(5) 0.033(5) 0.011(4)
C4 0.105(7) 0.066(5) 0.054(5) 0.006(5) 0.006(4) 0.002(4)
C5 0.071(4) 0.053(4) 0.074(5) -0.003(4) 0.004(4) 0.014(4)
C6 0.062(4) 0.045(4) 0.060(4) -0.004(3) 0.016(3) 0.009(3)
C7 0.049(4) 0.060(4) 0.089(5) 0.008(3) 0.023(4) 0.022(4)
C8 0.063(4) 0.051(4) 0.061(4) 0.017(3) 0.020(3) 0.010(3)
C9 0.086(5) 0.069(5) 0.083(5) 0.011(4) 0.044(4) 0.003(4)
C10 0.111(7) 0.071(6) 0.104(7) 0.025(5) 0.059(6) 0.002(5)
C11 0.152(9) 0.062(5) 0.058(5) 0.001(6) 0.026(5) -0.011(4)
C12 0.093(5) 0.041(4) 0.075(5) -0.002(4) 0.014(4) 0.002(3)
C13 0.058(4) 0.029(3) 0.067(4) 0.000(3) 0.015(3) -0.004(3)
C14 0.042(3) 0.039(3) 0.067(4) 0.002(3) 0.016(3) 0.002(3)
C15 0.052(4) 0.049(4) 0.098(5) 0.001(3) 0.019(3) 0.000(4)
C16 0.114(7) 0.118(8) 0.088(7) 0.009(6) 0.013(5) -0.007(6)
C17 0.210(15) 0.090(8) 0.115(9) -0.016(9) -0.037(9) 0.025(6)
C18 0.116(9) 0.124(10) 0.194(13) -0.039(8) 0.034(9) 0.009(9)
C19 0.043(3) 0.047(4) 0.062(4) 0.006(3) 0.012(3) 0.001(3)
C20 0.063(4) 0.057(4) 0.061(4) -0.011(3) 0.015(3) -0.016(3)
C21 0.084(5) 0.097(6) 0.052(4) 0.005(5) 0.019(4) -0.007(4)
C22 0.087(6) 0.096(6) 0.075(5) -0.008(5) 0.029(4) 0.021(5)
C23 0.093(6) 0.056(5) 0.099(6) -0.007(4) 0.042(5) 0.007(4)
C24 0.064(4) 0.051(4) 0.082(5) -0.003(3) 0.029(4) -0.007(3)
C25 0.047(3) 0.045(3) 0.068(4) -0.003(3) 0.022(3) -0.005(3)
C26 0.087(5) 0.035(4) 0.094(5) 0.011(4) 0.028(4) -0.004(3)
C27 0.096(6) 0.061(5) 0.119(7) 0.039(5) 0.024(5) 0.013(5)
C28 0.076(6) 0.107(8) 0.110(7) 0.009(5) 0.007(5) 0.035(6)
C29 0.088(5) 0.077(6) 0.063(5) -0.002(5) 0.005(4) 0.001(4)
C30 0.067(4) 0.050(4) 0.060(4) 0.006(3) 0.014(3) -0.002(3)
N1 0.068(4) 0.081(5) 0.108(5) 0.001(3) 0.025(3) -0.010(4)
O1 0.067(3) 0.122(5) 0.083(3) -0.052(3) 0.024(3) -0.017(3)
O2 0.084(3) 0.088(4) 0.082(3) 0.054(3) 0.038(3) 0.017(3)
O3 0.096(4) 0.087(4) 0.065(3) 0.020(3) 0.022(3) 0.017(3)
P1 0.0441(9) 0.0655(12) 0.0589(10) -0.0002(9) 0.0169(7) -0.0030(8)

loop_
_atom_type_symbol
_atom_type_description
_atom_type_scat_dispersion_real
_atom_type_scat_dispersion_imag
_atom_type_scat_source
C C 0.0033 0.0016 'International Tables Vol C Tables 4.2.6.8 and 6.1.1.4'
H H 0.0000 0.0000 'International Tables Vol C Tables 4.2.6.8 and 6.1.1.4'
N N 0.0061 0.0033 'International Tables Vol C Tables 4.2.6.8 and 6.1.1.4'
O O 0.0106 0.0060 'International Tables Vol C Tables 4.2.6.8 and 6.1.1.4'
P P 0.1023 0.0942 'International Tables Vol C Tables 4.2.6.8 and 6.1.1.4'

loop_
_geom_angle_atom_site_label_1
_geom_angle_atom_site_label_2
_geom_angle_atom_site_label_3
_geom_angle
C14 C1 C2 123.9(6)
C14 C1 C6 119.4(6)
C2 C1 C6 116.6(6)
C3 C2 C1 121.5(7)
C3 C2 H2A 119.2
C1 C2 H2A 119.2
C2 C3 C4 120.5(7)
C2 C3 H3A 119.7
C4 C3 H3A 119.7
C5 C4 C3 120.5(7)
C5 C4 H4A 119.7
C3 C4 H4A 119.7
C4 C5 C6 122.1(7)
C4 C5 H5A 118.9
C6 C5 H5A 118.9
C7 C6 C1 119.4(6)
C7 C6 C5 121.9(6)
C1 C6 C5 118.7(6)
C6 C7 C8 122.6(6)
C6 C7 H7A 118.7
C8 C7 H7A 118.7
C7 C8 C13 118.4(6)
C7 C8 C9 121.0(7)
C13 C8 C9 120.6(6)
C10 C9 C8 121.2(8)
C10 C9 H9A 119.4
C8 C9 H9A 119.4
C9 C10 C11 120.2(8)
C9 C10 H10A 119.9
C11 C10 H10A 119.9
C10 C11 C12 123.0(8)
C10 C11 H11A 118.5
C12 C11 H11A 118.5
C11 C12 C13 118.1(8)
C11 C12 H12A 121.0
C13 C12 H12A 121.0
C8 C13 C14 120.9(5)
C8 C13 C12 116.8(6)
C14 C13 C12 122.4(6)
C1 C14 C13 119.2(5)
C1 C14 C15 120.6(6)
C13 C14 C15 120.2(6)
C14 C15 N1 112.4(5)
C14 C15 H15A 109.1
N1 C15 H15A 109.1
C14 C15 H15B 109.1
N1 C15 H15B 109.1
H15A C15 H15B 107.9
C17 C16 N1 117.6(10)
C17 C16 H16A 107.9
N1 C16 H16A 107.9
C17 C16 H16B 107.9
N1 C16 H16B 107.9
H16A C16 H16B 107.2
C18 C17 C16 118.1(13)
C18 C17 H17A 107.8
C16 C17 H17A 107.8
C18 C17 H17B 107.8
C16 C17 H17B 107.8
H17A C17 H17B 107.1
C17 C18 H18A 109.5
C17 C18 H18B 109.5
H18A C18 H18B 109.5
C17 C18 H18C 109.5
H18A C18 H18C 109.5
H18B C18 H18C 109.5
C20 C19 C24 118.0(6)
C20 C19 P1 122.5(5)
C24 C19 P1 119.4(5)
C21 C20 C19 121.1(7)
C21 C20 H20A 119.5
C19 C20 H20A 119.5
C20 C21 C22 120.8(7)
C20 C21 H21A 119.6
C22 C21 H21A 119.6
C23 C22 C21 119.0(7)
C23 C22 H22A 120.5
C21 C22 H22A 120.5
C22 C23 C24 120.8(8)
C22 C23 H23A 119.6
C24 C23 H23A 119.6
C23 C24 C19 120.3(7)
C23 C24 H24A 119.9
C19 C24 H24A 119.9
C30 C25 C26 116.8(6)
C30 C25 P1 122.5(5)
C26 C25 P1 120.7(5)
C27 C26 C25 120.5(7)
C27 C26 H26A 119.8
C25 C26 H26A 119.8
C28 C27 C26 121.5(8)
C28 C27 H27A 119.3
C26 C27 H27A 119.3
C27 C28 C29 119.4(8)
C27 C28 H28A 120.3
C29 C28 H28A 120.3
C30 C29 C28 119.9(8)
C30 C29 H29A 120.0
C28 C29 H29A 120.0
C29 C30 C25 121.8(7)
C29 C30 H30A 119.1
C25 C30 H30A 119.1
C16 N1 C15 119.2(6)
C16 N1 H1A 107.5
C15 N1 H1A 107.5
C16 N1 H1B 107.5
C15 N1 H1B 107.5
H1A N1 H1B 107.0
H3C O3 H3B 118.0
O1 P1 O2 117.0(3)
O1 P1 C25 109.5(3)
O2 P1 C25 107.4(3)
O1 P1 C19 108.0(3)
O2 P1 C19 109.0(3)
C25 P1 C19 105.3(3)

loop_
_geom_bond_atom_site_label_1
_geom_bond_atom_site_label_2
_geom_bond_distance
C1 C14 1.404(8)
C1 C2 1.420(9)
C1 C6 1.427(8)
C2 C3 1.380(10)
C2 H2A 0.9300
C3 C4 1.383(12)
C3 H3A 0.9300
C4 C5 1.315(11)
C4 H4A 0.9300
C5 C6 1.440(9)
C5 H5A 0.9300
C6 C7 1.379(9)
C7 C8 1.385(9)
C7 H7A 0.9300
C8 C13 1.409(9)
C8 C9 1.423(9)
C9 C10 1.324(11)
C9 H9A 0.9300
C10 C11 1.361(13)
C10 H10A 0.9300
C11 C12 1.398(12)
C11 H11A 0.9300
C12 C13 1.453(9)
C12 H12A 0.9300
C13 C14 1.418(8)
C14 C15 1.487(8)
C15 N1 1.575(9)
C15 H15A 0.9700
C15 H15B 0.9700
C16 C17 1.356(13)
C16 N1 1.512(10)
C16 H16A 0.9700
C16 H16B 0.9700
C17 C18 1.347(17)
C17 H17A 0.9700
C17 H17B 0.9700
C18 H18A 0.9600
C18 H18B 0.9600
C18 H18C 0.9600
C19 C20 1.373(9)
C19 C24 1.404(9)
C19 P1 1.801(7)
C20 C21 1.371(10)
C20 H20A 0.9300
C21 C22 1.378(10)
C21 H21A 0.9300
C22 C23 1.369(11)
C22 H22A 0.9300
C23 C24 1.377(10)
C23 H23A 0.9300
C24 H24A 0.9300
C25 C30 1.373(8)
C25 C26 1.398(9)
C25 P1 1.795(6)
C26 C27 1.371(11)
C26 H26A 0.9300
C27 C28 1.319(12)
C27 H27A 0.9300
C28 C29 1.389(12)
C28 H28A 0.9300
C29 C30 1.354(9)
C29 H29A 0.9300
C30 H30A 0.9300
N1 H1A 0.9000
N1 H1B 0.9000
O1 P1 1.489(5)
O2 P1 1.514(5)
O3 H3C 0.8475
O3 H3B 0.8468

loop_
_geom_hbond_atom_site_label_D
_geom_hbond_atom_site_label_H
_geom_hbond_atom_site_label_A
_geom_hbond_site_symmetry_A
_geom_hbond_distance_DH
_geom_hbond_distance_HA
_geom_hbond_distance_DA
_geom_hbond_angle_DHA
O3 H3C O2 1_465 0.85 2.09 2.827(7) 144.5
O3 H3B O1 2_655 0.85 2.06 2.802(7) 146.1
N1 H1B O2 2_655 0.90 1.96 2.826(8) 159.7
N1 H1A O1 1_455 0.90 1.85 2.725(8) 163.0

loop_
_geom_torsion_atom_site_label_1
_geom_torsion_atom_site_label_2
_geom_torsion_atom_site_label_3
_geom_torsion_atom_site_label_4
_geom_torsion
C14 C1 C2 C3 179.3(6)
C6 C1 C2 C3 -0.2(9)
C1 C2 C3 C4 -1.0(11)
C2 C3 C4 C5 1.7(12)
C3 C4 C5 C6 -1.1(11)
C14 C1 C6 C7 1.1(9)
C2 C1 C6 C7 -179.4(6)
C14 C1 C6 C5 -178.8(5)
C2 C1 C6 C5 0.7(8)
C4 C5 C6 C7 -179.9(7)
C4 C5 C6 C1 -0.1(10)
C1 C6 C7 C8 -1.0(9)
C5 C6 C7 C8 178.8(6)
C6 C7 C8 C13 -1.3(9)
C6 C7 C8 C9 179.5(6)
C7 C8 C9 C10 177.0(7)
C13 C8 C9 C10 -2.2(11)
C8 C9 C10 C11 2.2(12)
C9 C10 C11 C12 -2.1(13)
C10 C11 C12 C13 1.8(11)
C7 C8 C13 C14 3.6(9)
C9 C8 C13 C14 -177.2(6)
C7 C8 C13 C12 -177.4(5)
C9 C8 C13 C12 1.8(9)
C11 C12 C13 C8 -1.6(9)
C11 C12 C13 C14 177.4(6)
C2 C1 C14 C13 -178.3(6)
C6 C1 C14 C13 1.2(8)
C2 C1 C14 C15 1.7(9)
C6 C1 C14 C15 -178.8(5)
C8 C13 C14 C1 -3.5(9)
C12 C13 C14 C1 177.5(5)
C8 C13 C14 C15 176.5(5)
C12 C13 C14 C15 -2.5(9)
C1 C14 C15 N1 91.8(7)
C13 C14 C15 N1 -88.2(7)
N1 C16 C17 C18 -80.8(15)
C24 C19 C20 C21 0.4(10)
P1 C19 C20 C21 -179.1(5)
C19 C20 C21 C22 -1.5(11)
C20 C21 C22 C23 1.0(12)
C21 C22 C23 C24 0.6(12)
C22 C23 C24 C19 -1.7(11)
C20 C19 C24 C23 1.2(10)
P1 C19 C24 C23 -179.3(6)
C30 C25 C26 C27 -2.0(10)
P1 C25 C26 C27 178.5(6)
C25 C26 C27 C28 3.3(14)
C26 C27 C28 C29 -2.8(15)
C27 C28 C29 C30 1.2(14)
C28 C29 C30 C25 0.0(11)
C26 C25 C30 C29 0.4(10)
P1 C25 C30 C29 179.9(6)
C17 C16 N1 C15 179.2(10)
C14 C15 N1 C16 79.8(8)
C30 C25 P1 O1 135.3(6)
C26 C25 P1 O1 -45.3(6)
C30 C25 P1 O2 7.2(6)
C26 C25 P1 O2 -173.3(5)
C30 C25 P1 C19 -108.8(6)
C26 C25 P1 C19 70.6(6)
C20 C19 P1 O1 7.3(6)
C24 C19 P1 O1 -172.2(5)
C20 C19 P1 O2 135.5(5)
C24 C19 P1 O2 -44.0(6)
C20 C19 P1 C25 -109.6(5)
C24 C19 P1 C25 70.9(5)

loop_
_cod_related_entry_id
_cod_related_entry_database
_cod_related_entry_code
1 ChemSpider 26231319
